data_7217444
loop_
_publ_author_name
'Constantinides, Christos P.'
'Eisler, Dana J.'
'Alberola, A.'
'Carter, Emma'
'Murphy, Damien M.'
'Rawson, Jeremy M.'

_publ_section_title
;
 Weakening of the \p*--\p* dimerisation in 1,2,3,5-dithiadiazolyl
 radicals: structural, EPR, magnetic and computational studies of
 dichlorophenyl dithiadiazolyls, Cl2C6H3CNSSN
;
_journal_issue 31
_journal_name_full CrystEngComm
_journal_page_first 7298
_journal_paper_doi 10.1039/C4CE00308J
_journal_volume 16
_journal_year 2014
_chemical_formula_moiety 'C7 H3 Cl2 N2 S2'
_chemical_formula_sum 'C7 H3 Cl2 N2 S2'
_chemical_formula_weight 250.13
_chemical_name_systematic
; 
 ? 
;
_space_group_IT_number 2
_symmetry_cell_setting triclinic
_symmetry_space_group_name_Hall '-P 1'
_symmetry_space_group_name_H-M 'P -1'
_atom_sites_solution_hydrogens geom
_audit_creation_method SHELXL-97
_cell_angle_alpha 90.00
_cell_angle_beta 91.32(3)
_cell_angle_gamma 90.00
_cell_formula_units_Z 8
_cell_length_a 15.057(3)
_cell_length_b 7.2462(14)
_cell_length_c 15.986(3)
_cell_measurement_reflns_used 1286
_cell_measurement_temperature 100(2)
_cell_measurement_theta_max 27.45
_cell_measurement_theta_min 1.02
_cell_volume 1743.7(6)
_computing_cell_refinement 'Bruker SAINT'
_computing_data_collection 'Bruker SMART'
_computing_data_reduction 'Bruker SHELXTL XPREP'
_computing_molecular_graphics 'SHELXTL 2013'
_computing_publication_material 'SHELXTL 2013'
_computing_structure_refinement 'SHELXTL-2013 (Sheldrick, 2013)'
_computing_structure_solution SHELXS
_diffrn_ambient_temperature 100(2)
_diffrn_measured_fraction_theta_full 0.477
_diffrn_measured_fraction_theta_max 0.477
_diffrn_measurement_device_type 'Nonius Kappa CCD'
_diffrn_measurement_method 'Thin slice \w and \f scans'
_diffrn_radiation_monochromator graphite
_diffrn_radiation_source 'fine-focus sealed tube'
_diffrn_radiation_type MoK\a
_diffrn_radiation_wavelength 0.71073
_diffrn_reflns_av_R_equivalents 0.0437
_diffrn_reflns_av_sigmaI/netI 0.0680
_diffrn_reflns_limit_h_max 13
_diffrn_reflns_limit_h_min -15
_diffrn_reflns_limit_k_max 6
_diffrn_reflns_limit_k_min -6
_diffrn_reflns_limit_l_max 16
_diffrn_reflns_limit_l_min -15
_diffrn_reflns_number 3940
_diffrn_reflns_theta_full 20.84
_diffrn_reflns_theta_max 20.84
_diffrn_reflns_theta_min 3.68
_exptl_absorpt_coefficient_mu 1.166
_exptl_absorpt_correction_T_max 0.7672
_exptl_absorpt_correction_T_min 0.6857
_exptl_absorpt_correction_type multi-scan
_exptl_absorpt_process_details sadabs
_exptl_crystal_colour black
_exptl_crystal_density_diffrn 1.906
_exptl_crystal_density_method 'not measured'
_exptl_crystal_description block
_exptl_crystal_F_000 1000
_exptl_crystal_size_max 0.35
_exptl_crystal_size_mid 0.27
_exptl_crystal_size_min 0.24
_refine_diff_density_max 0.653
_refine_diff_density_min -0.536
_refine_diff_density_rms 0.108
_refine_ls_extinction_method none
_refine_ls_goodness_of_fit_ref 1.115
_refine_ls_hydrogen_treatment constr
_refine_ls_matrix_type full
_refine_ls_number_parameters 183
_refine_ls_number_reflns 1755
_refine_ls_number_restraints 140
_refine_ls_restrained_S_all 1.320
_refine_ls_R_factor_all 0.0874
_refine_ls_R_factor_gt 0.0556
_refine_ls_shift/su_max 0.000
_refine_ls_shift/su_mean 0.000
_refine_ls_structure_factor_coef Fsqd
_refine_ls_weighting_details 'w=1/[\s^2^(Fo^2^)+(0.0417P)^2^+14.9427P] where P=(Fo^2^+2Fc^2^)/3'
_refine_ls_weighting_scheme calc
_refine_ls_wR_factor_gt 0.1157
_refine_ls_wR_factor_ref 0.1310
_reflns_number_gt 1178
_reflns_number_total 1746
_reflns_threshold_expression >2sigma(I)
_cod_data_source_file c4ce00308j2.cif
_cod_data_source_block 24dichloro
_cod_depositor_comments
;
The following automatic conversions were performed:

'_symmetry_cell_setting' value 'Triclinic' changed to 'triclinic'
according to
/usr/data/users/saulius/crontab/automatic-downloads/current/RSC/lib/dictionaries/cif_core.dic
dictionary named 'cif_core.dic' version 2.4.2 from 2011-04-26.

Automatic conversion script
Id: cif_fix_values 2281 2013-09-26 08:29:07Z andrius 
;
_cod_original_sg_symbol_H-M P-1
_cod_database_code 7217444

loop_
_symmetry_equiv_pos_as_xyz
'x, y, z'
'-x, -y, -z'

loop_
_atom_site_label
_atom_site_type_symbol
_atom_site_fract_x
_atom_site_fract_y
_atom_site_fract_z
_atom_site_U_iso_or_equiv
_atom_site_adp_type
_atom_site_occupancy
_atom_site_site_symmetry_order
_atom_site_calc_flag
_atom_site_refinement_flags_posn
_atom_site_refinement_flags_adp
S11 S 0.6197(3) 0.1853(7) 0.7118(3) 0.0118(13) Uiso 1 1 d D .
S12 S 0.5215(3) 0.2185(8) 0.6176(3) 0.0135(14) Uiso 1 1 d D .
N11 N 0.7005(8) 0.138(2) 0.6474(8) 0.0150(17) Uiso 1 1 d D .
N12 N 0.5894(8) 0.1808(18) 0.5410(7) 0.0108(17) Uiso 1 1 d D .
C10 C 0.6728(9) 0.140(3) 0.5675(9) 0.0138(19) Uiso 1 1 d D .
C11 C 0.7385(13) 0.088(4) 0.5004(13) 0.0113(18) Uiso 1 1 d D .
C12 C 0.8315(13) 0.105(5) 0.5035(14) 0.0116(17) Uiso 1 1 d D .
C13 C 0.8813(13) 0.056(5) 0.4356(14) 0.0126(17) Uiso 1 1 d D .
H13 H 0.9438 0.0735 0.4387 0.015 Uiso 1 1 calc R U
C14 C 0.8432(12) -0.017(5) 0.3629(14) 0.0150(16) Uiso 1 1 d D .
C15 C 0.7514(12) -0.038(4) 0.3596(12) 0.0141(18) Uiso 1 1 d D .
H15 H 0.7232 -0.0883 0.3109 0.017 Uiso 1 1 calc R U
C16 C 0.7015(12) 0.013(4) 0.4268(13) 0.0129(18) Uiso 1 1 d D .
H16 H 0.6390 -0.0035 0.4231 0.015 Uiso 1 1 calc R U
Cl12 Cl 0.8867(6) 0.2030(13) 0.5906(6) 0.017(4) Uiso 1 1 d D .
Cl14 Cl 0.9175(7) -0.0703(15) 0.2795(6) 0.013(4) Uiso 1 1 d D .
S21 S 0.6401(3) 0.6170(8) 0.7109(3) 0.0151(14) Uiso 1 1 d D .
S22 S 0.5370(3) 0.6489(8) 0.6210(3) 0.0129(14) Uiso 1 1 d D .
N21 N 0.7183(8) 0.588(2) 0.6431(8) 0.0150(17) Uiso 1 1 d D .
N22 N 0.6021(8) 0.6288(19) 0.5410(7) 0.0108(17) Uiso 1 1 d D .
C20 C 0.6885(9) 0.599(3) 0.5631(9) 0.0138(19) Uiso 1 1 d D .
C21 C 0.7484(12) 0.565(4) 0.4932(13) 0.0113(18) Uiso 1 1 d D .
C22 C 0.8404(13) 0.596(5) 0.4978(13) 0.0116(17) Uiso 1 1 d D .
C23 C 0.8941(13) 0.553(5) 0.4325(15) 0.0126(17) Uiso 1 1 d D .
H23 H 0.9564 0.5731 0.4363 0.015 Uiso 1 1 calc R U
C24 C 0.8554(12) 0.480(5) 0.3616(14) 0.0150(16) Uiso 1 1 d D .
C25 C 0.7654(12) 0.453(4) 0.3513(12) 0.0141(18) Uiso 1 1 d D .
H25 H 0.7406 0.4082 0.3001 0.017 Uiso 1 1 calc R U
C26 C 0.7125(12) 0.495(4) 0.4181(13) 0.0129(18) Uiso 1 1 d D .
H26 H 0.6502 0.4755 0.4130 0.015 Uiso 1 1 calc R U
Cl22 Cl 0.8930(6) 0.6779(13) 0.5875(6) 0.015(4) Uiso 1 1 d D .
Cl24 Cl 0.9154(8) 0.4066(15) 0.2799(7) 0.028(5) Uiso 1 1 d D .
S31 S 0.1212(4) 0.0623(8) 0.2132(3) 0.0164(15) Uiso 1 1 d D .
S32 S 0.0359(3) 0.1039(8) 0.1194(3) 0.0182(16) Uiso 1 1 d D .
N31 N 0.2064(8) 0.1099(19) 0.1515(8) 0.0150(17) Uiso 1 1 d D .
N32 N 0.1019(8) 0.1244(18) 0.0408(7) 0.0108(17) Uiso 1 1 d D .
C30 C 0.1880(10) 0.143(3) 0.0685(9) 0.0138(19) Uiso 1 1 d D .
C31 C 0.2503(11) 0.182(4) -0.0068(12) 0.0113(18) Uiso 1 1 d D .
C32 C 0.3424(11) 0.152(4) -0.0034(11) 0.0116(17) Uiso 1 1 d D .
C33 C 0.3948(12) 0.203(4) -0.0688(13) 0.0126(17) Uiso 1 1 d D .
H33 H 0.4576 0.1905 -0.0648 0.015 Uiso 1 1 calc R U
C34 C 0.3544(12) 0.271(6) -0.1400(14) 0.0150(16) Uiso 1 1 d D .
C35 C 0.2645(12) 0.302(4) -0.1485(13) 0.0141(18) Uiso 1 1 d D .
H35 H 0.2389 0.3536 -0.1980 0.017 Uiso 1 1 calc R U
C36 C 0.2134(11) 0.254(4) -0.0812(12) 0.0129(18) Uiso 1 1 d D .
H36 H 0.1509 0.2695 -0.0856 0.015 Uiso 1 1 calc R U
Cl32 Cl 0.3945(6) 0.0731(11) 0.0872(5) 0.018(3) Uiso 1 1 d D .
Cl34 Cl 0.4220(7) 0.3254(14) -0.2228(7) 0.022(5) Uiso 1 1 d D .
S41 S 0.1374(3) 0.6316(8) 0.2101(3) 0.0148(15) Uiso 1 1 d D .
S42 S 0.0242(3) 0.5337(8) 0.1191(3) 0.0115(14) Uiso 1 1 d D .
N41 N 0.2095(8) 0.6604(19) 0.1384(7) 0.0150(17) Uiso 1 1 d D .
N42 N 0.0907(8) 0.5670(18) 0.0416(7) 0.0108(17) Uiso 1 1 d D .
C40 C 0.1741(10) 0.616(3) 0.0624(9) 0.0138(19) Uiso 1 1 d D .
C41 C 0.2356(11) 0.664(3) 0.0018(12) 0.0113(18) Uiso 1 1 d D .
C42 C 0.3292(11) 0.646(4) 0.0058(12) 0.0116(17) Uiso 1 1 d D .
C43 C 0.3812(12) 0.687(4) -0.0613(13) 0.0126(17) Uiso 1 1 d D .
H43 H 0.4432 0.6631 -0.0580 0.015 Uiso 1 1 calc R U
C44 C 0.3445(12) 0.764(5) -0.1336(14) 0.0150(16) Uiso 1 1 d D .
C45 C 0.2532(12) 0.784(4) -0.1405(13) 0.0141(18) Uiso 1 1 d D .
H45 H 0.2264 0.8304 -0.1906 0.017 Uiso 1 1 calc R U
C46 C 0.2013(11) 0.734(4) -0.0739(12) 0.0129(18) Uiso 1 1 d D .
H46 H 0.1388 0.7494 -0.0798 0.015 Uiso 1 1 calc R U
Cl42 Cl 0.3854(6) 0.5470(11) 0.0911(5) 0.012(3) Uiso 1 1 d D .
Cl44 Cl 0.4110(7) 0.8365(14) -0.2180(6) 0.018(4) Uiso 1 1 d D .

loop_
_atom_type_symbol
_atom_type_description
_atom_type_scat_dispersion_real
_atom_type_scat_dispersion_imag
_atom_type_scat_source
C C 0.0033 0.0016 'International Tables Vol C Tables 4.2.6.8 and 6.1.1.4'
H H 0.0000 0.0000 'International Tables Vol C Tables 4.2.6.8 and 6.1.1.4'
N N 0.0061 0.0033 'International Tables Vol C Tables 4.2.6.8 and 6.1.1.4'
S S 0.1246 0.1234 'International Tables Vol C Tables 4.2.6.8 and 6.1.1.4'
Cl Cl 0.1484 0.1585 'International Tables Vol C Tables 4.2.6.8 and 6.1.1.4'

loop_
_geom_angle_atom_site_label_1
_geom_angle_atom_site_label_2
_geom_angle_atom_site_label_3
_geom_angle
N11 S11 S12 95.4(5)
N12 S12 S11 94.4(5)
C10 N11 S11 112.2(10)
C10 N12 S12 113.2(10)
N11 C10 N12 124.8(13)
N11 C10 C11 118.5(13)
N12 C10 C11 116.7(13)
C16 C11 C12 116.1(13)
C16 C11 C10 115.8(15)
C12 C11 C10 128.1(15)
C13 C12 C11 120.6(13)
C13 C12 Cl12 118.2(14)
C11 C12 Cl12 121.1(14)
C12 C13 C14 122.4(14)
C12 C13 H13 118.8
C14 C13 H13 118.8
C13 C14 C15 117.7(13)
C13 C14 Cl14 116.7(13)
C15 C14 Cl14 125.5(14)
C16 C15 C14 120.0(13)
C16 C15 H15 120.0
C14 C15 H15 120.0
C15 C16 C11 123.2(14)
C15 C16 H16 118.4
C11 C16 H16 118.4
N21 S21 S22 95.2(5)
N22 S22 S21 94.5(5)
C20 N21 S21 113.2(10)
C20 N22 S22 113.5(10)
N21 C20 N22 123.5(13)
N21 C20 C21 121.0(13)
N22 C20 C21 115.4(13)
C26 C21 C22 117.7(13)
C26 C21 C20 118.7(15)
C22 C21 C20 123.6(15)
C23 C22 C21 121.4(13)
C23 C22 Cl22 116.3(14)
C21 C22 Cl22 122.2(14)
C24 C23 C22 118.1(14)
C24 C23 H23 121.0
C22 C23 H23 121.0
C23 C24 C25 123.7(13)
C23 C24 Cl24 122.4(14)
C25 C24 Cl24 113.9(14)
C24 C25 C26 117.5(14)
C24 C25 H25 121.3
C26 C25 H25 121.3
C25 C26 C21 121.6(14)
C25 C26 H26 119.2
C21 C26 H26 119.2
N31 S31 S32 90.8(5)
N32 S32 S31 101.6(5)
C30 N31 S31 117.8(10)
C30 N32 S32 110.6(9)
N32 C30 N31 117.8(12)
N32 C30 C31 110.4(12)
N31 C30 C31 131.5(13)
C36 C31 C32 117.6(13)
C36 C31 C30 119.1(13)
C32 C31 C30 123.4(14)
C33 C32 C31 120.8(12)
C33 C32 Cl32 117.9(13)
C31 C32 Cl32 120.9(12)
C34 C33 C32 118.5(13)
C34 C33 H33 120.8
C32 C33 H33 120.8
C33 C34 C35 123.9(13)
C33 C34 Cl34 117.3(13)
C35 C34 Cl34 118.9(13)
C34 C35 C36 116.6(13)
C34 C35 H35 121.7
C36 C35 H35 121.7
C35 C36 C31 122.5(14)
C35 C36 H36 118.7
C31 C36 H36 118.7
N41 S41 S42 95.2(5)
N42 S42 S41 88.6(5)
C40 N41 S41 110.5(10)
C40 N42 S42 116.1(10)
N42 C40 N41 129.3(13)
N42 C40 C41 121.7(14)
N41 C40 C41 107.9(14)
C40 C41 C46 116.9(14)
C40 C41 C42 128.3(15)
C46 C41 C42 114.8(13)
C43 C42 C41 122.0(13)
C43 C42 Cl42 115.1(12)
C41 C42 Cl42 122.5(12)
C42 C43 C44 120.9(13)
C42 C43 H43 119.6
C44 C43 H43 119.6
C43 C44 C45 119.0(12)
C43 C44 Cl44 122.0(13)
C45 C44 Cl44 118.9(12)
C46 C45 C44 119.3(13)
C46 C45 H45 120.3
C44 C45 H45 120.3
C45 C46 C41 123.8(14)
C45 C46 H46 118.1
C41 C46 H46 118.1

loop_
_geom_bond_atom_site_label_1
_geom_bond_atom_site_label_2
_geom_bond_distance
S11 N11 1.648(11)
S11 S12 2.099(6)
S12 N12 1.637(11)
N11 C10 1.335(13)
N12 C10 1.349(13)
C10 C11 1.52(2)
C11 C16 1.400(14)
C11 C12 1.406(14)
C12 C13 1.379(13)
C12 Cl12 1.754(14)
C13 C14 1.390(13)
C13 H13 0.9500
C14 C15 1.390(14)
C14 Cl14 1.802(14)
C15 C16 1.377(14)
C15 H15 0.9500
C16 H16 0.9500
S21 N21 1.632(12)
S21 S22 2.104(6)
S22 N22 1.635(11)
N21 C20 1.346(13)
N22 C20 1.358(13)
C20 C21 1.47(2)
C21 C26 1.401(14)
C21 C22 1.404(13)
C22 C23 1.372(13)
C22 Cl22 1.726(14)
C23 C24 1.368(13)
C23 H23 0.9500
C24 C25 1.375(14)
C24 Cl24 1.691(15)
C25 C26 1.380(14)
C25 H25 0.9500
C26 H26 0.9500
S31 N31 1.673(11)
S31 S32 1.976(6)
S32 N32 1.626(11)
N31 C30 1.370(13)
N32 C30 1.367(14)
C30 C31 1.57(2)
C31 C36 1.401(13)
C31 C32 1.404(14)
C32 C33 1.375(14)
C32 Cl32 1.727(14)
C33 C34 1.371(13)
C33 H33 0.9500
C34 C35 1.374(14)
C34 Cl34 1.734(14)
C35 C36 1.382(14)
C35 H35 0.9500
C36 H36 0.9500
S41 N41 1.610(11)
S41 S42 2.327(7)
S42 N42 1.629(11)
N41 C40 1.355(13)
N42 C40 1.339(13)
C40 C41 1.40(2)
C41 C46 1.401(13)
C41 C42 1.415(14)
C42 C43 1.376(14)
C42 Cl42 1.743(14)
C43 C44 1.384(13)
C43 H43 0.9500
C44 C45 1.385(14)
C44 Cl44 1.779(14)
C45 C46 1.382(14)
C45 H45 0.9500
C46 H46 0.9500
